data_7701291
loop_
_publ_author_name
'Wu, Haipeng'
'Li, Min'
'Yin, Bing'
'Xia, Zhengqiang'
'Ke, Hongshan'
'Wei, Qing'
'Xie, Gang'
'Chen, Sanping'
'Gao, Sheng-li'

_publ_section_title
;
 Fine-tuning the type of equatorial donor atom in pentagonal bipyramidal
 Dy(III) complexes to enhance single-molecule magnet properties
;
_journal_name_full 'Dalton Transactions'
_journal_paper_doi 10.1039/C9DT03292D
_journal_year 2019
_chemical_formula_moiety 'C26 H22 Br4 Cl Dy N6 O6'
_chemical_formula_sum 'C26 H22 Br4 Cl Dy N6 O6'
_chemical_formula_weight 1032.08
_space_group_crystal_system triclinic
_space_group_IT_number 2
_space_group_name_Hall '-P 1'
_space_group_name_H-M_alt 'P -1'
_symmetry_space_group_name_Hall '-P 1'
_symmetry_space_group_name_H-M 'P -1'
_atom_sites_solution_hydrogens geom
_audit_creation_date 2018-07-30
_audit_creation_method
;
Olex2 1.2
(compiled 2018.05.29 svn.r3508 for OlexSys, GUI svn.r5506)
;
_audit_update_record
;
2019-04-16 deposited with the CCDC.    2019-10-01 downloaded from the CCDC.
;
_cell_angle_alpha 93.466(6)
_cell_angle_beta 95.632(7)
_cell_angle_gamma 110.499(9)
_cell_formula_units_Z 2
_cell_length_a 8.2337(8)
_cell_length_b 11.3866(8)
_cell_length_c 18.9912(14)
_cell_measurement_reflns_used 2833
_cell_measurement_temperature 293(2)
_cell_measurement_theta_max 69.1370
_cell_measurement_theta_min 4.5610
_cell_volume 1651.1(3)
_computing_molecular_graphics 'Olex2 (Dolomanov et al., 2009)'
_computing_publication_material 'Olex2 (Dolomanov et al., 2009)'
_computing_structure_refinement 'ShelXL (Sheldrick, 2015)'
_computing_structure_solution 'SHELXT 2018/2 (Sheldrick, 2018)'
_diffrn_ambient_temperature 293(2)
_diffrn_detector 'Bruker APEX2 area detector'
_diffrn_detector_area_resol_mean 7.9
_diffrn_detector_type 'CCD area detector'
_diffrn_measured_fraction_theta_full 0.991
_diffrn_measured_fraction_theta_max 0.958
_diffrn_measurement_device 'three-circle diffractometer'
_diffrn_measurement_device_type 'Bruker APEX2 microsource'
_diffrn_measurement_method '\w and \f scans'
_diffrn_radiation_monochromator 'mirror optics'
_diffrn_radiation_probe x-ray
_diffrn_radiation_type CuK\a
_diffrn_radiation_wavelength 1.54178
_diffrn_reflns_av_R_equivalents 0.0731
_diffrn_reflns_av_unetI/netI 0.1162
_diffrn_reflns_Laue_measured_fraction_full 0.991
_diffrn_reflns_Laue_measured_fraction_max 0.958
_diffrn_reflns_limit_h_max 8
_diffrn_reflns_limit_h_min -9
_diffrn_reflns_limit_k_max 13
_diffrn_reflns_limit_k_min -13
_diffrn_reflns_limit_l_max 23
_diffrn_reflns_limit_l_min -23
_diffrn_reflns_number 11400
_diffrn_reflns_point_group_measured_fraction_full 0.991
_diffrn_reflns_point_group_measured_fraction_max 0.958
_diffrn_reflns_theta_full 67.679
_diffrn_reflns_theta_max 71.732
_diffrn_reflns_theta_min 4.167
_diffrn_source 'microfocus sealed X-ray tube'
_diffrn_source_type 'Incoatec I\ms'
_exptl_absorpt_coefficient_mu 18.939
_exptl_absorpt_correction_T_max 0.7455
_exptl_absorpt_correction_T_min 0.5926
_exptl_absorpt_correction_type multi-scan
_exptl_absorpt_process_details
'SADABS-2008/1 (Bruker,2008) was used for absorption correction. wR2(int) was 0.0706 before and 0.0372 after correction. The Ratio of minimum to maximum transmission is 0.7949. The \l/2 correction factor is 0.0015.'
_exptl_crystal_colour yellow
_exptl_crystal_colour_primary yellow
_exptl_crystal_density_diffrn 2.076
_exptl_crystal_description block
_exptl_crystal_F_000 982
_exptl_crystal_size_max 0.17
_exptl_crystal_size_mid 0.15
_exptl_crystal_size_min 0.14
_refine_diff_density_max 1.925
_refine_diff_density_min -1.624
_refine_diff_density_rms 0.199
_refine_ls_extinction_method none
_refine_ls_goodness_of_fit_ref 1.062
_refine_ls_hydrogen_treatment constr
_refine_ls_matrix_type full
_refine_ls_number_parameters 397
_refine_ls_number_reflns 6179
_refine_ls_number_restraints 0
_refine_ls_restrained_S_all 1.062
_refine_ls_R_factor_all 0.1246
_refine_ls_R_factor_gt 0.0930
_refine_ls_shift/su_max 0.000
_refine_ls_shift/su_mean 0.000
_refine_ls_structure_factor_coef Fsqd
_refine_ls_weighting_details 'w=1/[\s^2^(Fo^2^)+(0.0974P)^2^+18.7156P] where P=(Fo^2^+2Fc^2^)/3'
_refine_ls_weighting_scheme calc
_refine_ls_wR_factor_gt 0.2434
_refine_ls_wR_factor_ref 0.2682
_reflns_Friedel_coverage 0.000
_reflns_number_gt 4227
_reflns_number_total 6179
_reflns_threshold_expression 'I > 2\s(I)'
_cod_data_source_file c9dt03292d2.cif
_cod_data_source_block 2
_cod_database_code 7701291
_shelx_shelxl_version_number 2018/3
_shelx_space_group_comment
;
The symmetry employed for this shelxl refinement is uniquely defined
by the following loop, which should always be used as a source of
symmetry information in preference to the above space-group names.
They are only intended as comments.
;
_shelx_estimated_absorpt_t_max 0.177
_shelx_estimated_absorpt_t_min 0.141
_olex2_refinement_description
;
1. Fixed Uiso
 At 1.2 times of:
  All C(H) groups, All C(H,H) groups, All N(H) groups
2.a Ternary CH refined with riding coordinates:
 N3(H3), N2(H2)
2.b Secondary CH2 refined with riding coordinates:
 C9(H9A,H9B), C8(H8A,H8B), C7(H7A,H7B), C6(H6A,H6B)
2.c Aromatic/amide H refined with riding coordinates:
 C23(H23), C17(H17), C25(H25), C1(H1), C12(H12), C4(H4), C13(H13), C11(H11),
 C3(H3A), C14(H14), C2(H2A), C19(H19)
;
_olex2_submission_special_instructions 'No special instructions were received'

loop_
_space_group_symop_operation_xyz
'x, y, z'
'-x, -y, -z'

loop_
_atom_site_label
_atom_site_type_symbol
_atom_site_fract_x
_atom_site_fract_y
_atom_site_fract_z
_atom_site_U_iso_or_equiv
_atom_site_adp_type
_atom_site_occupancy
_atom_site_site_symmetry_order
_atom_site_calc_flag
_atom_site_refinement_flags_posn
Dy1 Dy 0.74452(11) 0.24369(8) 0.74101(5) 0.0430(3) Uani 1 1 d .
Br4 Br 0.4545(3) -0.1028(2) 0.79549(12) 0.0768(6) Uani 1 1 d .
Br3 Br 0.6556(4) 0.3705(2) 0.96057(13) 0.0984(9) Uani 1 1 d .
Cl1 Cl 0.4088(5) 0.1799(4) 0.7005(3) 0.0645(12) Uani 1 1 d .
O2 O 0.8509(14) 0.3237(10) 0.6465(6) 0.055(3) Uani 1 1 d .
O1 O 0.6666(15) 0.1766(12) 0.8434(6) 0.061(3) Uani 1 1 d .
N1 N 0.7340(17) 0.4587(12) 0.7822(7) 0.048(3) Uani 1 1 d .
O6 O 0.0852(18) -0.1515(15) 1.0093(8) 0.084(4) Uani 1 1 d .
O5 O 0.1525(18) 0.0254(14) 1.0712(7) 0.078(4) Uani 1 1 d .
N4 N 0.7009(16) 0.0402(13) 0.6674(7) 0.048(3) Uani 1 1 d .
C23 C 0.393(2) 0.1465(17) 0.9853(10) 0.063(5) Uani 1 1 d .
H23 H 0.377355 0.196849 1.022513 0.075 Uiso 1 1 calc R
C10 C 0.801(2) -0.0271(16) 0.6850(9) 0.051(4) Uani 1 1 d .
C17 C 0.753(2) 0.4120(16) 0.4685(9) 0.053(4) Uani 1 1 d .
H17 H 0.695004 0.458891 0.446061 0.064 Uiso 1 1 calc R
N6 N 0.167(2) -0.0410(17) 1.0205(8) 0.065(4) Uani 1 1 d .
C21 C 0.5417(19) 0.1260(15) 0.8841(8) 0.049(4) Uani 1 1 d .
O3 O 0.755(2) 0.419(2) 0.3281(8) 0.121(7) Uani 1 1 d .
C26 C 0.433(2) -0.0009(16) 0.8723(9) 0.052(4) Uani 1 1 d .
C20 C 0.9418(18) 0.2812(16) 0.5382(9) 0.051(4) Uani 1 1 d .
N5 N 0.840(2) 0.365(2) 0.3556(9) 0.082(5) Uani 1 1 d .
C15 C 0.8515(19) 0.3331(15) 0.5776(9) 0.050(4) Uani 1 1 d .
N3 N 0.983(2) 0.1558(17) 0.7628(9) 0.079(5) Uani 1 1 d .
H3 H 1.056221 0.186622 0.725130 0.094 Uiso 1 1 calc R
C18 C 0.842(2) 0.3531(17) 0.4326(10) 0.064(5) Uani 1 1 d .
C9 C 0.935(2) 0.0209(16) 0.7509(10) 0.062(5) Uani 1 1 d .
H9A H 0.885244 -0.018168 0.791664 0.075 Uiso 1 1 calc R
H9B H 1.037052 -0.000172 0.744371 0.075 Uiso 1 1 calc R
C25 C 0.314(2) -0.0530(16) 0.9167(9) 0.052(4) Uani 1 1 d .
H25 H 0.246988 -0.138531 0.909060 0.063 Uiso 1 1 calc R
N2 N 1.001(2) 0.3890(17) 0.8276(11) 0.087(6) Uani 1 1 d .
H2 H 0.960500 0.367857 0.873665 0.104 Uiso 1 1 calc R
C8 C 1.105(2) 0.2104(19) 0.8283(10) 0.066(5) Uani 1 1 d .
H8A H 1.206133 0.185671 0.828411 0.079 Uiso 1 1 calc R
H8B H 1.047575 0.181401 0.869665 0.079 Uiso 1 1 calc R
C1 C 0.591(3) 0.4878(17) 0.7686(10) 0.061(5) Uani 1 1 d .
H1 H 0.492988 0.426901 0.742816 0.073 Uiso 1 1 calc R
C12 C 0.664(3) -0.1776(18) 0.5855(12) 0.075(6) Uani 1 1 d .
H12 H 0.656289 -0.248862 0.556649 0.091 Uiso 1 1 calc R
C4 C 0.865(3) 0.6573(18) 0.8492(11) 0.087(7) Uani 1 1 d .
H4 H 0.958165 0.712659 0.880380 0.104 Uiso 1 1 calc R
O4 O 0.926(3) 0.318(2) 0.3227(8) 0.116(6) Uani 1 1 d .
C13 C 0.560(3) -0.1112(16) 0.5668(12) 0.072(5) Uani 1 1 d .
H13 H 0.477133 -0.137941 0.526656 0.087 Uiso 1 1 calc R
C5 C 0.867(2) 0.5441(17) 0.8207(10) 0.065(5) Uani 1 1 d .
C7 C 1.158(3) 0.350(2) 0.8299(14) 0.086(7) Uani 1 1 d .
H7A H 1.219789 0.378038 0.789517 0.104 Uiso 1 1 calc R
H7B H 1.237230 0.389712 0.872950 0.104 Uiso 1 1 calc R
C6 C 1.036(3) 0.516(2) 0.8317(15) 0.094(7) Uani 1 1 d .
H6A H 1.108698 0.552353 0.795681 0.112 Uiso 1 1 calc R
H6B H 1.099109 0.555038 0.877880 0.112 Uiso 1 1 calc R
C11 C 0.777(3) -0.1406(17) 0.6452(10) 0.067(5) Uani 1 1 d .
H11 H 0.840191 -0.190387 0.660176 0.080 Uiso 1 1 calc R
Br2 Br 1.0941(3) 0.2089(3) 0.58236(12) 0.0898(8) Uani 1 1 d .
C3 C 0.713(4) 0.686(2) 0.8289(13) 0.094(7) Uani 1 1 d .
H3A H 0.708177 0.764076 0.843181 0.113 Uiso 1 1 calc R
C16 C 0.755(2) 0.3985(14) 0.5425(9) 0.052(4) Uani 1 1 d .
Br1 Br 0.6334(3) 0.4769(2) 0.59417(13) 0.0852(7) Uani 1 1 d .
C24 C 0.291(2) 0.0191(17) 0.9730(9) 0.054(4) Uani 1 1 d .
C22 C 0.518(2) 0.1967(14) 0.9417(8) 0.051(4) Uani 1 1 d .
C14 C 0.582(2) -0.0010(16) 0.6103(9) 0.056(4) Uani 1 1 d .
H14 H 0.511450 0.044798 0.598562 0.068 Uiso 1 1 calc R
C2 C 0.580(3) 0.6001(19) 0.7899(12) 0.073(5) Uani 1 1 d .
H2A H 0.478222 0.615953 0.776894 0.087 Uiso 1 1 calc R
C19 C 0.940(2) 0.2901(18) 0.4648(10) 0.065(5) Uani 1 1 d .
H19 H 1.003902 0.254422 0.438498 0.077 Uiso 1 1 calc R

loop_
_atom_site_aniso_label
_atom_site_aniso_U_11
_atom_site_aniso_U_22
_atom_site_aniso_U_33
_atom_site_aniso_U_23
_atom_site_aniso_U_13
_atom_site_aniso_U_12
Dy1 0.0414(5) 0.0491(5) 0.0435(5) 0.0084(4) 0.0023(4) 0.0225(4)
Br4 0.0955(16) 0.0672(12) 0.0721(13) 0.0054(10) 0.0241(12) 0.0314(11)
Br3 0.134(2) 0.0617(13) 0.0737(15) 0.0055(11) 0.0239(15) 0.0001(14)
Cl1 0.048(2) 0.063(2) 0.084(3) 0.001(2) -0.010(2) 0.0279(19)
O2 0.062(7) 0.061(7) 0.049(6) 0.029(5) 0.017(5) 0.023(6)
O1 0.056(7) 0.075(8) 0.049(6) 0.023(6) 0.015(5) 0.014(6)
N1 0.055(8) 0.054(7) 0.041(7) -0.009(6) 0.005(6) 0.027(6)
O6 0.065(8) 0.093(11) 0.082(10) 0.029(8) 0.018(7) 0.009(8)
O5 0.079(9) 0.095(10) 0.061(9) 0.019(8) 0.019(7) 0.027(8)
N4 0.045(7) 0.062(8) 0.047(7) 0.013(6) 0.015(6) 0.028(6)
C23 0.074(12) 0.057(10) 0.058(11) 0.008(9) -0.002(9) 0.029(9)
C10 0.055(9) 0.058(9) 0.051(9) 0.008(8) 0.026(8) 0.029(8)
C17 0.048(9) 0.065(10) 0.051(9) 0.023(8) 0.000(7) 0.025(8)
N6 0.062(9) 0.090(12) 0.042(8) 0.027(8) 0.004(7) 0.023(9)
C21 0.037(8) 0.060(9) 0.050(9) 0.018(8) -0.005(7) 0.020(7)
O3 0.134(15) 0.21(2) 0.057(9) 0.046(11) 0.003(9) 0.101(15)
C26 0.046(9) 0.062(10) 0.053(9) 0.016(8) 0.010(7) 0.023(8)
C20 0.033(7) 0.077(11) 0.059(10) 0.031(9) 0.019(7) 0.033(8)
N5 0.082(12) 0.118(16) 0.050(10) 0.031(10) 0.013(9) 0.036(11)
C15 0.040(8) 0.053(9) 0.057(10) 0.024(8) 0.009(7) 0.013(7)
N3 0.084(11) 0.095(12) 0.074(11) -0.007(10) -0.011(9) 0.063(10)
C18 0.060(10) 0.065(11) 0.060(11) 0.029(9) -0.007(9) 0.012(9)
C9 0.063(11) 0.051(9) 0.082(13) 0.021(9) 0.014(10) 0.029(8)
C25 0.042(8) 0.056(9) 0.051(9) 0.008(8) -0.005(7) 0.011(7)
N2 0.052(9) 0.081(12) 0.122(16) 0.028(11) -0.004(10) 0.017(8)
C8 0.053(10) 0.099(15) 0.058(11) 0.017(10) 0.010(8) 0.040(10)
C1 0.081(12) 0.056(10) 0.060(11) -0.003(8) 0.011(9) 0.042(10)
C12 0.093(15) 0.057(11) 0.070(13) -0.014(10) 0.014(12) 0.021(11)
C4 0.114(18) 0.046(10) 0.067(13) -0.010(9) -0.005(13) -0.006(11)
O4 0.137(16) 0.181(19) 0.045(8) 0.016(10) 0.015(9) 0.074(15)
C13 0.080(13) 0.044(9) 0.083(14) -0.006(9) 0.005(11) 0.014(9)
C5 0.072(12) 0.057(10) 0.052(10) -0.018(9) -0.014(9) 0.016(9)
C7 0.060(12) 0.091(15) 0.107(18) 0.009(14) -0.017(12) 0.035(11)
C6 0.075(14) 0.071(14) 0.12(2) 0.011(13) -0.012(14) 0.010(12)
C11 0.097(14) 0.061(11) 0.072(12) 0.022(10) 0.036(11) 0.055(11)
Br2 0.0986(16) 0.142(2) 0.0792(14) 0.0592(15) 0.0396(13) 0.0903(17)
C3 0.13(2) 0.080(15) 0.087(17) 0.011(13) 0.004(16) 0.061(16)
C16 0.047(9) 0.046(8) 0.065(10) 0.018(8) 0.008(8) 0.020(7)
Br1 0.1063(17) 0.0979(16) 0.0870(15) 0.0340(13) 0.0273(13) 0.0728(15)
C24 0.034(8) 0.077(11) 0.058(10) 0.030(9) 0.015(7) 0.021(8)
C22 0.061(10) 0.037(8) 0.043(8) 0.011(7) 0.004(7) 0.003(7)
C14 0.059(10) 0.066(11) 0.052(10) 0.016(8) 0.021(8) 0.027(9)
C2 0.068(12) 0.070(12) 0.088(15) 0.015(11) 0.033(11) 0.027(10)
C19 0.057(10) 0.085(13) 0.056(10) 0.019(10) 0.016(8) 0.028(10)

loop_
_atom_type_symbol
_atom_type_description
_atom_type_scat_dispersion_real
_atom_type_scat_dispersion_imag
_atom_type_scat_source
C C 0.0181 0.0091 'International Tables Vol C Tables 4.2.6.8 and 6.1.1.4'
H H 0.0000 0.0000 'International Tables Vol C Tables 4.2.6.8 and 6.1.1.4'
Br Br -0.6763 1.2805 'International Tables Vol C Tables 4.2.6.8 and 6.1.1.4'
Cl Cl 0.3639 0.7018 'International Tables Vol C Tables 4.2.6.8 and 6.1.1.4'
Dy Dy -9.8046 9.8477 'International Tables Vol C Tables 4.2.6.8 and 6.1.1.4'
N N 0.0311 0.0180 'International Tables Vol C Tables 4.2.6.8 and 6.1.1.4'
O O 0.0492 0.0322 'International Tables Vol C Tables 4.2.6.8 and 6.1.1.4'

loop_
_geom_angle_atom_site_label_1
_geom_angle_atom_site_label_2
_geom_angle_atom_site_label_3
_geom_angle
O2 Dy1 Cl1 100.6(3)
O2 Dy1 O1 173.3(4)
O2 Dy1 N1 88.3(4)
O2 Dy1 N4 81.8(4)
O2 Dy1 N3 90.7(5)
O2 Dy1 N2 94.7(6)
O1 Dy1 Cl1 85.4(3)
O1 Dy1 N1 89.5(4)
O1 Dy1 N4 101.9(4)
O1 Dy1 N3 85.9(5)
O1 Dy1 N2 78.7(6)
N1 Dy1 Cl1 85.2(3)
N4 Dy1 Cl1 82.7(3)
N4 Dy1 N1 162.6(4)
N4 Dy1 N2 131.6(5)
N3 Dy1 Cl1 143.1(4)
N3 Dy1 N1 130.5(5)
N3 Dy1 N4 64.2(5)
N3 Dy1 N2 67.6(6)
N2 Dy1 Cl1 144.4(4)
N2 Dy1 N1 63.2(5)
C15 O2 Dy1 155.1(10)
C21 O1 Dy1 149.9(10)
C1 N1 Dy1 122.6(11)
C5 N1 Dy1 121.1(11)
C5 N1 C1 116.2(15)
C10 N4 Dy1 120.0(11)
C14 N4 Dy1 121.3(11)
C14 N4 C10 118.7(15)
C22 C23 C24 118.9(17)
N4 C10 C9 117.9(14)
N4 C10 C11 120.6(16)
C11 C10 C9 121.4(15)
C18 C17 C16 116.4(14)
O6 N6 O5 123.2(17)
O6 N6 C24 119.3(18)
O5 N6 C24 117.5(17)
O1 C21 C26 121.8(16)
O1 C21 C22 121.2(15)
C22 C21 C26 117.0(15)
C21 C26 Br4 120.0(13)
C25 C26 Br4 118.9(13)
C25 C26 C21 121.1(17)
C15 C20 Br2 120.4(12)
C15 C20 C19 121.9(15)
C19 C20 Br2 117.4(12)
O3 N5 C18 119(2)
O3 N5 O4 122.6(18)
O4 N5 C18 118.4(18)
O2 C15 C20 122.1(14)
O2 C15 C16 120.1(15)
C20 C15 C16 117.8(15)
C9 N3 Dy1 117.2(12)
C9 N3 C8 112.6(15)
C8 N3 Dy1 114.9(11)
C17 C18 N5 117.1(16)
C17 C18 C19 123.5(17)
C19 C18 N5 119.2(19)
N3 C9 C10 108.6(14)
C26 C25 C24 120.9(16)
C7 N2 Dy1 112.6(14)
C6 N2 Dy1 118.9(14)
C6 N2 C7 115.6(17)
N3 C8 C7 106.9(16)
N1 C1 C2 124.5(19)
C11 C12 C13 120.2(18)
C5 C4 C3 117(2)
C12 C13 C14 117.8(19)
N1 C5 C4 123.8(19)
N1 C5 C6 116.7(17)
C4 C5 C6 119.4(18)
C8 C7 N2 110.8(17)
N2 C6 C5 111.1(17)
C12 C11 C10 119.9(17)
C2 C3 C4 119(2)
C17 C16 Br1 118.0(12)
C15 C16 C17 121.9(16)
C15 C16 Br1 120.0(13)
C23 C24 N6 121.3(18)
C25 C24 C23 119.6(16)
C25 C24 N6 119.1(17)
C23 C22 Br3 117.6(13)
C23 C22 C21 122.5(15)
C21 C22 Br3 119.9(12)
N4 C14 C13 122.5(17)
C3 C2 C1 119(2)
C18 C19 C20 118.3(18)

loop_
_geom_bond_atom_site_label_1
_geom_bond_atom_site_label_2
_geom_bond_distance
Dy1 Cl1 2.621(4)
Dy1 O2 2.183(10)
Dy1 O1 2.204(11)
Dy1 N1 2.558(12)
Dy1 N4 2.526(13)
Dy1 N3 2.512(14)
Dy1 N2 2.537(17)
Br4 C26 1.870(17)
Br3 C22 1.896(15)
O2 C15 1.320(18)
O1 C21 1.335(19)
N1 C1 1.33(2)
N1 C5 1.30(2)
O6 N6 1.19(2)
O5 N6 1.23(2)
N4 C10 1.342(19)
N4 C14 1.33(2)
C23 C24 1.39(2)
C23 C22 1.37(2)
C10 C9 1.52(2)
C10 C11 1.40(2)
C17 C18 1.35(3)
C17 C16 1.42(2)
N6 C24 1.44(2)
C21 C26 1.40(2)
C21 C22 1.39(2)
O3 N5 1.19(2)
C26 C25 1.36(2)
C20 C15 1.35(2)
C20 Br2 1.886(14)
C20 C19 1.40(2)
N5 C18 1.48(2)
N5 O4 1.22(2)
C15 C16 1.42(2)
N3 C9 1.44(2)
N3 C8 1.47(2)
C18 C19 1.38(2)
C25 C24 1.38(2)
N2 C7 1.51(2)
N2 C6 1.37(3)
C8 C7 1.49(3)
C1 C2 1.36(2)
C12 C13 1.36(3)
C12 C11 1.34(3)
C4 C5 1.37(3)
C4 C3 1.42(3)
C13 C14 1.40(2)
C5 C6 1.53(3)
C3 C2 1.31(3)
C16 Br1 1.862(17)
